data_1573599
loop_
_publ_author_name
'Shiels, Oisin J.'
'Brydon, Samuel Charles'
'Poad, Berwyck'
'Marshall, David'
'Houston, Sevan'
'Xing, Hui'
'Bernhardt, Paul V.'
'Williams, Craig M.'
'Savage, Gregory Paul'
'Harman, David'
'Kirk, Benjamin'
'da Silva, Gabriel'
'Blanksby, Stephen'
'Trevitt, Adam'

_publ_section_title
;
 Electrostatically tuning radical addition and atom abstraction reactions
 with distonic radical ions
;
_journal_name_full 'Chemical Science'
_journal_paper_doi 10.1039/D4SC06333C
_journal_year 2025
_chemical_compound_source 'synthesis as described'
_chemical_formula_moiety 'C13 H16 I N O2'
_chemical_formula_sum 'C13 H16 I N O2'
_chemical_formula_weight 345.17
_space_group_IT_number 2
_space_group_name_Hall '-P 1'
_space_group_name_H-M_alt 'P -1'
_symmetry_cell_setting triclinic
_symmetry_Int_Tables_number 2
_symmetry_space_group_name_Hall '-P 1'
_symmetry_space_group_name_H-M 'P -1'
_atom_sites_solution_hydrogens geom
_audit_conform_dict_location ftp://ftp.iucr.org/pub/cif_core.dic
_audit_conform_dict_name cif_core.dic
_audit_conform_dict_version 2.4.5
_audit_creation_date 2024-02-29T16:03:37-00:00
_audit_creation_method 'WinGX routine CIF_UPDATE'
_audit_update_record
;
2024-02-29 deposited with the CCDC.	2025-01-06 downloaded from the CCDC.
;
_cell_angle_alpha 96.706(11)
_cell_angle_beta 95.087(10)
_cell_angle_gamma 90.122(11)
_cell_formula_units_Z 2
_cell_length_a 5.4287(7)
_cell_length_b 8.9764(12)
_cell_length_c 13.4695(16)
_cell_measurement_reflns_used 1486
_cell_measurement_temperature 190(2)
_cell_measurement_theta_max 25.3720
_cell_measurement_theta_min 4.0330
_cell_measurement_wavelength 0.71073
_cell_volume 649.26(14)
_computing_molecular_graphics 'Ortep-3 for Windows (Farrugia, 1997)'
_computing_publication_material 'WinGX publication routines (Farrugia, 1999)'
_computing_structure_refinement 'SHELXL-2018/1 (Sheldrick, 2018)'
_diffrn_ambient_temperature 190(2)
_diffrn_detector 'CCD plate'
_diffrn_detector_type EosS2
_diffrn_measured_fraction_theta_full 0.998
_diffrn_measured_fraction_theta_max 0.998
_diffrn_measurement_device 'four-circle diffractometer'
_diffrn_measurement_device_type 'Xcalibur, EosS2, Gemini ultra'
_diffrn_radiation_probe x-ray
_diffrn_radiation_type MoK\a
_diffrn_radiation_wavelength 0.71073
_diffrn_reflns_av_R_equivalents 0.0477
_diffrn_reflns_av_unetI/netI 0.0803
_diffrn_reflns_Laue_measured_fraction_full 0.998
_diffrn_reflns_Laue_measured_fraction_max 0.998
_diffrn_reflns_limit_h_max 6
_diffrn_reflns_limit_h_min -6
_diffrn_reflns_limit_k_max 9
_diffrn_reflns_limit_k_min -10
_diffrn_reflns_limit_l_max 15
_diffrn_reflns_limit_l_min -15
_diffrn_reflns_number 4332
_diffrn_reflns_point_group_measured_fraction_full 0.998
_diffrn_reflns_point_group_measured_fraction_max 0.998
_diffrn_reflns_theta_full 24.999
_diffrn_reflns_theta_max 24.999
_diffrn_reflns_theta_min 3.597
_diffrn_standards_number 0
_exptl_absorpt_coefficient_mu 2.456
_exptl_absorpt_correction_type none
_exptl_crystal_colour colourless
_exptl_crystal_density_diffrn 1.766
_exptl_crystal_density_method 'not measured'
_exptl_crystal_description prism
_exptl_crystal_F_000 340
_exptl_crystal_size_max 0.3
_exptl_crystal_size_mid 0.1
_exptl_crystal_size_min 0.05
_refine_diff_density_max 1.734
_refine_diff_density_min -1.362
_refine_diff_density_rms 0.186
_refine_ls_extinction_method none
_refine_ls_goodness_of_fit_ref 1.173
_refine_ls_hydrogen_treatment constr
_refine_ls_matrix_type full
_refine_ls_number_constraints 0
_refine_ls_number_parameters 154
_refine_ls_number_reflns 2289
_refine_ls_number_restraints 0
_refine_ls_restrained_S_all 1.173
_refine_ls_R_factor_all 0.0775
_refine_ls_R_factor_gt 0.0646
_refine_ls_shift/su_max 0
_refine_ls_shift/su_mean 0
_refine_ls_structure_factor_coef Fsqd
_refine_ls_weighting_details 'w=1/[\s^2^(Fo^2^)+(0.0638P)^2^] where P=(Fo^2^+2Fc^2^)/3'
_refine_ls_weighting_scheme calc
_refine_ls_wR_factor_gt 0.1372
_refine_ls_wR_factor_ref 0.1444
_reflns_Friedel_coverage 0
_reflns_number_gt 1994
_reflns_number_total 2289
_reflns_threshold_expression 'I > 2\s(I)'
_cod_data_source_file d4sc06333c2.cif
_cod_data_source_block shelx
_cod_database_code 1573599
_shelx_shelxl_version_number 2018/1

loop_
_symmetry_equiv_pos_as_xyz
'x, y, z'
'-x, -y, -z'

loop_
_atom_site_label
_atom_site_type_symbol
_atom_site_fract_x
_atom_site_fract_y
_atom_site_fract_z
_atom_site_U_iso_or_equiv
_atom_site_adp_type
_atom_site_occupancy
_atom_site_site_symmetry_order
_atom_site_calc_flag
_atom_site_refinement_flags_posn
_atom_site_refinement_flags_adp
_atom_site_refinement_flags_occupancy
_atom_site_disorder_assembly
_atom_site_disorder_group
C1 C 0.9868(13) 0.2935(9) 0.2251(5) 0.0210(17) Uani 1 1 d . . . . .
C2 C 1.0653(14) 0.1537(9) 0.1553(5) 0.0233(18) Uani 1 1 d . . . . .
H2 H 1.163377 0.067338 0.177237 0.028 Uiso 1 1 calc R U . . .
C3 C 0.8018(14) 0.1437(9) 0.0985(5) 0.0230(17) Uani 1 1 d . . . . .
H3 H 0.702973 0.04923 0.077903 0.028 Uiso 1 1 calc R U . . .
C4 C 0.7199(14) 0.2813(10) 0.1692(6) 0.0270(19) Uani 1 1 d . . . . .
H4 H 0.56265 0.287153 0.202879 0.032 Uiso 1 1 calc R U . . .
C5 C 1.0685(14) 0.4017(10) 0.1531(5) 0.0255(18) Uani 1 1 d . . . . .
H5 H 1.168612 0.495696 0.173369 0.031 Uiso 1 1 calc R U . . .
C6 C 0.7996(15) 0.3923(9) 0.0959(5) 0.0263(18) Uani 1 1 d . . . . .
H6 H 0.701446 0.478495 0.073677 0.032 Uiso 1 1 calc R U . . .
C7 C 0.8888(13) 0.2524(9) 0.0255(5) 0.0197(16) Uani 1 1 d . . . . .
C8 C 1.1463(15) 0.2648(10) 0.0824(5) 0.0260(18) Uani 1 1 d . . . . .
H8 H 1.30496 0.258216 0.04973 0.031 Uiso 1 1 calc R U . . .
C9 C 0.6604(14) 0.2228(9) -0.1400(5) 0.0247(18) Uani 1 1 d . . . . .
C10 C 0.5035(13) 0.1932(10) -0.3193(5) 0.0219(17) Uani 1 1 d . . . . .
C11 C 0.3516(16) 0.0537(11) -0.3159(6) 0.035(2) Uani 1 1 d . . . . .
H11A H 0.21837 0.045768 -0.370353 0.053 Uiso 1 1 calc R U . . .
H11B H 0.457375 -0.034491 -0.32379 0.053 Uiso 1 1 calc R U . . .
H11C H 0.280247 0.058891 -0.251236 0.053 Uiso 1 1 calc R U . . .
C12 C 0.6484(16) 0.1798(12) -0.4116(6) 0.037(2) Uani 1 1 d . . . . .
H12A H 0.533042 0.170479 -0.472233 0.056 Uiso 1 1 calc R U . . .
H12B H 0.752725 0.269489 -0.40988 0.056 Uiso 1 1 calc R U . . .
H12C H 0.75286 0.090869 -0.411962 0.056 Uiso 1 1 calc R U . . .
C13 C 0.3504(16) 0.3348(11) -0.3139(6) 0.035(2) Uani 1 1 d . . . . .
H13A H 0.217622 0.324983 -0.368639 0.053 Uiso 1 1 calc R U . . .
H13B H 0.278411 0.349862 -0.24938 0.053 Uiso 1 1 calc R U . . .
H13C H 0.456365 0.421079 -0.320399 0.053 Uiso 1 1 calc R U . . .
I1 I 1.06834(10) 0.32502(7) 0.38262(4) 0.0339(2) Uani 1 1 d . . . . .
N1 N 0.8712(11) 0.2325(8) -0.0811(4) 0.0233(15) Uani 1 1 d . . . . .
H1 H 1.010114 0.226211 -0.110279 0.028 Uiso 1 1 calc R U . . .
O1 O 0.4530(9) 0.2286(7) -0.1085(4) 0.0280(13) Uani 1 1 d . . . . .
O2 O 0.7061(9) 0.2060(7) -0.2368(3) 0.0241(13) Uani 1 1 d . . . . .

loop_
_atom_site_aniso_label
_atom_site_aniso_U_11
_atom_site_aniso_U_22
_atom_site_aniso_U_33
_atom_site_aniso_U_23
_atom_site_aniso_U_13
_atom_site_aniso_U_12
C1 0.025(4) 0.018(5) 0.021(4) 0.006(3) -0.002(3) 0.007(3)
C2 0.028(4) 0.017(5) 0.025(4) 0.008(3) -0.004(3) 0.004(4)
C3 0.030(4) 0.012(4) 0.028(4) 0.006(3) 0.001(3) -0.004(3)
C4 0.022(4) 0.036(6) 0.023(4) 0.003(4) 0.004(3) 0.002(4)
C5 0.026(4) 0.024(5) 0.026(4) 0.005(4) 0.000(3) -0.001(4)
C6 0.045(5) 0.013(5) 0.020(4) 0.000(3) -0.001(3) 0.014(4)
C7 0.024(4) 0.013(4) 0.022(4) 0.000(3) 0.004(3) 0.010(3)
C8 0.029(4) 0.027(5) 0.022(4) 0.005(3) 0.000(3) 0.003(4)
C9 0.034(5) 0.018(5) 0.022(4) 0.000(3) 0.002(3) 0.003(4)
C10 0.019(4) 0.024(5) 0.022(4) 0.000(3) -0.001(3) 0.005(3)
C11 0.034(5) 0.035(6) 0.032(4) -0.007(4) -0.007(4) -0.002(4)
C12 0.035(5) 0.054(7) 0.023(4) 0.000(4) 0.006(4) 0.009(5)
C13 0.040(5) 0.026(6) 0.039(5) 0.004(4) -0.001(4) 0.010(4)
I1 0.0441(4) 0.0348(4) 0.0217(3) 0.0019(2) -0.0021(2) 0.0081(3)
N1 0.017(3) 0.029(4) 0.023(3) 0.001(3) 0.004(3) 0.009(3)
O1 0.023(3) 0.037(4) 0.024(3) 0.003(3) 0.007(2) 0.010(3)
O2 0.023(3) 0.031(4) 0.018(3) 0.001(2) 0.003(2) 0.007(3)

loop_
_atom_type_symbol
_atom_type_description
_atom_type_scat_dispersion_real
_atom_type_scat_dispersion_imag
_atom_type_scat_source
C C 0.0033 0.0016 'International Tables Vol C Tables 4.2.6.8 and 6.1.1.4'
H H 0 0 'International Tables Vol C Tables 4.2.6.8 and 6.1.1.4'
I I -0.4742 1.8119 'International Tables Vol C Tables 4.2.6.8 and 6.1.1.4'
N N 0.0061 0.0033 'International Tables Vol C Tables 4.2.6.8 and 6.1.1.4'
O O 0.0106 0.006 'International Tables Vol C Tables 4.2.6.8 and 6.1.1.4'

loop_
_geom_angle_atom_site_label_1
_geom_angle_atom_site_label_2
_geom_angle_atom_site_label_3
_geom_angle
_geom_angle_site_symmetry_1
_geom_angle_site_symmetry_3
_geom_angle_publ_flag
C5 C1 C2 91.9(6) . . ?
C5 C1 C4 90.9(5) . . ?
C2 C1 C4 89.8(6) . . ?
C5 C1 I1 124.4(5) . . ?
C2 C1 I1 124.3(5) . . ?
C4 C1 I1 125.2(5) . . ?
C3 C2 C1 90.2(6) . . ?
C3 C2 C8 89.6(5) . . ?
C1 C2 C8 87.6(6) . . ?
C2 C3 C4 90.2(6) . . ?
C2 C3 C7 89.4(6) . . ?
C4 C3 C7 89.7(6) . . ?
C3 C4 C6 91.3(5) . . ?
C3 C4 C1 89.8(6) . . ?
C6 C4 C1 89.7(6) . . ?
C1 C5 C8 89.1(6) . . ?
C1 C5 C6 90.1(6) . . ?
C8 C5 C6 90.0(6) . . ?
C4 C6 C5 89.3(5) . . ?
C4 C6 C7 88.6(6) . . ?
C5 C6 C7 88.0(6) . . ?
N1 C7 C8 118.4(6) . . ?
N1 C7 C3 128.7(7) . . ?
C8 C7 C3 90.6(5) . . ?
N1 C7 C6 127.2(6) . . ?
C8 C7 C6 90.5(6) . . ?
C3 C7 C6 90.4(5) . . ?
C7 C8 C5 91.5(6) . . ?
C7 C8 C2 90.3(6) . . ?
C5 C8 C2 91.4(6) . . ?
O1 C9 N1 124.0(6) . . ?
O1 C9 O2 125.6(7) . . ?
N1 C9 O2 110.4(6) . . ?
O2 C10 C11 109.8(6) . . ?
O2 C10 C13 110.3(6) . . ?
C11 C10 C13 113.0(7) . . ?
O2 C10 C12 101.5(6) . . ?
C11 C10 C12 111.2(7) . . ?
C13 C10 C12 110.5(7) . . ?
C9 N1 C7 124.9(6) . . ?
C9 O2 C10 121.9(6) . . ?

loop_
_geom_bond_atom_site_label_1
_geom_bond_atom_site_label_2
_geom_bond_distance
_geom_bond_site_symmetry_2
_geom_bond_publ_flag
C1 C5 1.541(11) . ?
C1 C2 1.562(11) . ?
C1 C4 1.570(10) . ?
C1 I1 2.115(7) . ?
C2 C3 1.558(11) . ?
C2 C8 1.566(11) . ?
C3 C4 1.560(12) . ?
C3 C7 1.565(10) . ?
C4 C6 1.568(11) . ?
C5 C8 1.548(12) . ?
C5 C6 1.587(11) . ?
C6 C7 1.587(11) . ?
C7 N1 1.420(9) . ?
C7 C8 1.531(10) . ?
C9 O1 1.237(9) . ?
C9 N1 1.330(10) . ?
C9 O2 1.340(8) . ?
C10 O2 1.487(9) . ?
C10 C11 1.506(12) . ?
C10 C13 1.518(12) . ?
C10 C12 1.523(10) . ?
